data_2023151
loop_
_publ_author_name
'Farahmand Kateshali, Arash'
'Soleimannejad, Janet'
'Janczak, Jan'

_publ_section_title
;
 Ultrasound-assisted synthesis of a Eu3+-functionalized ZnII coordination
 polymer as a fluorescent dual detection probe for highly sensitive
 recognition of HgII and L-Cys
;
_journal_issue 3
_journal_name_full 'Acta Crystallographica Section B Structural Science, Crystal Engineering and Materials'
_journal_page_first 208
_journal_page_last 218
_journal_paper_doi 10.1107/S2052520624003019
_journal_volume 80
_journal_year 2024
_chemical_formula_moiety 'C11 H8 N3 O5 Zn'
_chemical_formula_sum 'C11 H8 N3 O5 Zn'
_chemical_formula_weight 327.57
_space_group_crystal_system monoclinic
_space_group_IT_number 15
_space_group_name_Hall '-C 2yc'
_space_group_name_H-M_alt 'C 1 2/c 1'
_atom_sites_solution_hydrogens mixed
_atom_sites_solution_primary direct
_atom_sites_solution_secondary difmap
_audit_creation_method SHELXL-2018/3
_cell_angle_alpha 90
_cell_angle_beta 95.396(5)
_cell_angle_gamma 90
_cell_formula_units_Z 8
_cell_length_a 35.421(3)
_cell_length_b 9.9280(5)
_cell_length_c 7.1277(3)
_cell_measurement_reflns_used 4871
_cell_measurement_temperature 295(2)
_cell_measurement_theta_max 27.1120
_cell_measurement_theta_min 3.4510
_cell_volume 2495.4(3)
_computing_cell_refinement
;
CrysAlis Red 1.171.38.43 (Rigaku Oxford Diffraction, 2015)
;
_computing_data_collection
;
CrysAlis CCD 1.171.38.43 (Rigaku Oxford Diffraction, 2015
;
_computing_data_reduction
;
CrysAlis Red 1.171.38.43 (Rigaku Oxford Diffraction, 2015)
;
_computing_molecular_graphics
;
Brandenburg & Putz (2006). Diamond 3.0. Crystal and Molecular
Structure Visualisation, University of Bonn, Germany
;
_computing_publication_material 'SHELXL-2014/7 (Sheldrick, 2014)'
_computing_structure_refinement 'SHELXL-2018/3 (Sheldrick, 2018)'
_computing_structure_solution 'SHELXT 2014/5 (Sheldrick, 2014)'
_diffrn_ambient_temperature 295(2)
_diffrn_detector 'CCD plate'
_diffrn_detector_area_resol_mean 10.6249
_diffrn_measured_fraction_theta_full 0.999
_diffrn_measured_fraction_theta_max 0.997
_diffrn_measurement_device 'four-circle diffractometer'
_diffrn_measurement_device_type 'Xcalibur, Atlas'
_diffrn_measurement_method \w-scan
_diffrn_radiation_type MoK\a
_diffrn_radiation_wavelength 0.71073
_diffrn_reflns_av_R_equivalents 0.0339
_diffrn_reflns_av_unetI/netI 0.0306
_diffrn_reflns_Laue_measured_fraction_full 0.999
_diffrn_reflns_Laue_measured_fraction_max 0.997
_diffrn_reflns_limit_h_max 46
_diffrn_reflns_limit_h_min -44
_diffrn_reflns_limit_k_max 12
_diffrn_reflns_limit_k_min -12
_diffrn_reflns_limit_l_max 9
_diffrn_reflns_limit_l_min -9
_diffrn_reflns_number 27988
_diffrn_reflns_point_group_measured_fraction_full 0.999
_diffrn_reflns_point_group_measured_fraction_max 0.997
_diffrn_reflns_theta_full 25.242
_diffrn_reflns_theta_max 27.498
_diffrn_reflns_theta_min 2.685
_diffrn_source 'fine-focus sealed X-ray tube'
_exptl_absorpt_coefficient_mu 1.992
_exptl_absorpt_correction_T_max 1.0000
_exptl_absorpt_correction_T_min 0.9214
_exptl_absorpt_correction_type multi-scan
_exptl_absorpt_process_details
;
CrysAlisPro 1.171.38.41 (Rigaku Oxford Diffraction, 2015)
Empirical absorption correction using spherical harmonics,
 implemented in SCALE3 ABSPACK scaling algorithm.
;
_exptl_crystal_colour 'light yellow'
_exptl_crystal_density_diffrn 1.744
_exptl_crystal_description parallelepiped
_exptl_crystal_F_000 1320
_exptl_crystal_size_max 0.232
_exptl_crystal_size_mid 0.211
_exptl_crystal_size_min 0.182
_refine_diff_density_max 2.364
_refine_diff_density_min -0.791
_refine_diff_density_rms 0.139
_refine_ls_extinction_method none
_refine_ls_goodness_of_fit_ref 1.042
_refine_ls_hydrogen_treatment mixed
_refine_ls_matrix_type full
_refine_ls_number_parameters 187
_refine_ls_number_reflns 2855
_refine_ls_number_restraints 5
_refine_ls_restrained_S_all 1.044
_refine_ls_R_factor_all 0.0705
_refine_ls_R_factor_gt 0.0640
_refine_ls_shift/su_max 0.001
_refine_ls_shift/su_mean 0.000
_refine_ls_structure_factor_coef Fsqd
_refine_ls_weighting_details 'w=1/[\s^2^(Fo^2^)+(0.0952P)^2^+14.6345P] where P=(Fo^2^+2Fc^2^)/3'
_refine_ls_weighting_scheme calc
_refine_ls_wR_factor_gt 0.1602
_refine_ls_wR_factor_ref 0.1638
_reflns_Friedel_coverage 0.000
_reflns_number_gt 2554
_reflns_number_total 2855
_reflns_threshold_expression 'I > 2\s(I)'
_cod_data_source_file dv5010sup1.cif
_cod_data_source_block rt_af55_sq
_cod_original_cell_volume 2495.4(2)
_cod_original_sg_symbol_H-M 'C 2/c'
_cod_database_code 2023151
_shelx_shelxl_version_number 2018/3
_shelx_space_group_comment
;
The symmetry employed for this shelxl refinement is uniquely defined
by the following loop, which should always be used as a source of
symmetry information in preference to the above space-group names.
They are only intended as comments.
;
_shelx_estimated_absorpt_t_min 0.655
_shelx_estimated_absorpt_t_max 0.713
_exptl_absorpt_special_details
;
Empirical correction (ABSPACK) includes:
- Absorption correction using spherical harmonics
- Frame scaling
;

loop_
_space_group_symop_operation_xyz
'x, y, z'
'-x, y, -z+1/2'
'x+1/2, y+1/2, z'
'-x+1/2, y+1/2, -z+1/2'
'-x, -y, -z'
'x, -y, z-1/2'
'-x+1/2, -y+1/2, -z'
'x+1/2, -y+1/2, z-1/2'

loop_
_atom_site_label
_atom_site_type_symbol
_atom_site_fract_x
_atom_site_fract_y
_atom_site_fract_z
_atom_site_U_iso_or_equiv
_atom_site_adp_type
_atom_site_occupancy
_atom_site_site_symmetry_order
_atom_site_calc_flag
_atom_site_refinement_flags_posn
_atom_site_refinement_flags_adp
_atom_site_refinement_flags_occupancy
_atom_site_disorder_assembly
_atom_site_disorder_group
Zn Zn 0.36190(2) 0.27245(5) 0.02861(6) 0.0250(2) Uani 1 1 d D . . . .
O1 O 0.38803(9) 0.5518(3) 0.6236(4) 0.0335(7) Uani 1 1 d . . . . .
O1W O 0.32738(10) 0.1360(3) -0.1144(4) 0.0337(7) Uani 1 1 d D . . . .
H1WA H 0.3258(15) 0.052(2) -0.073(7) 0.050 Uiso 1 1 d D U . . .
H1WB H 0.3233(14) 0.135(5) -0.233(2) 0.050 Uiso 1 1 d D U . . .
O2 O 0.37814(12) 0.3311(4) 0.6627(5) 0.0502(10) Uani 1 1 d . . . . .
O3 O 0.34909(11) 0.1803(3) 0.2684(4) 0.0378(8) Uani 1 1 d . . . . .
O4 O 0.31676(10) 0.1167(3) 0.5055(4) 0.0324(7) Uani 1 1 d . . . . .
N1 N 0.31836(9) 0.5786(3) 0.4489(5) 0.0229(7) Uani 1 1 d . . . . .
N4 N 0.27649(10) 0.3583(4) 0.3167(5) 0.0279(7) Uani 1 1 d . . . . .
N11 N 0.41228(11) 0.1700(4) 0.0142(5) 0.0310(8) Uani 1 1 d . . . . .
C2 C 0.33216(11) 0.4543(4) 0.4767(5) 0.0221(8) Uani 1 1 d . . . . .
C3 C 0.31106(12) 0.3431(4) 0.4017(5) 0.0247(8) Uani 1 1 d . . . . .
C5 C 0.26268(13) 0.4846(4) 0.3001(6) 0.0325(9) Uani 1 1 d . . . . .
H5 H 0.237934 0.497727 0.247295 0.039 Uiso 1 1 calc R U . . .
C6 C 0.28437(12) 0.5954(4) 0.3597(6) 0.0267(8) Uani 1 1 d . . . . .
H6 H 0.274926 0.681866 0.336762 0.032 Uiso 1 1 calc R U . . .
C7 C 0.36973(12) 0.4440(4) 0.5969(6) 0.0267(8) Uani 1 1 d . . . . .
C8 C 0.32734(12) 0.2042(4) 0.3959(5) 0.0232(8) Uani 1 1 d . . . . .
C12 C 0.44488(17) 0.2365(5) -0.0044(10) 0.0502(15) Uani 1 1 d . . . . .
H12 H 0.444079 0.329905 -0.014448 0.060 Uiso 1 1 calc R U . . .
C13 C 0.47903(15) 0.1735(6) -0.0093(8) 0.0465(13) Uani 1 1 d . . . . .
H13 H 0.500843 0.223798 -0.020755 0.056 Uiso 1 1 calc R U . . .
C14 C 0.48110(13) 0.0360(5) 0.0026(7) 0.0402(11) Uani 1 1 d . . . . .
C15 C 0.44679(15) -0.0328(6) 0.0220(8) 0.0476(13) Uani 1 1 d . . . . .
H15 H 0.446671 -0.126118 0.033413 0.057 Uiso 1 1 calc R U . . .
C16 C 0.41449(15) 0.0366(5) 0.0238(7) 0.0421(11) Uani 1 1 d . . . . .
H16 H 0.392182 -0.011524 0.032366 0.050 Uiso 1 1 calc R U . . .

loop_
_atom_site_aniso_label
_atom_site_aniso_U_11
_atom_site_aniso_U_22
_atom_site_aniso_U_33
_atom_site_aniso_U_23
_atom_site_aniso_U_13
_atom_site_aniso_U_12
Zn 0.0293(3) 0.0146(3) 0.0308(3) -0.00077(16) 0.00134(19) 0.00440(17)
O1 0.0363(17) 0.0207(15) 0.0412(17) 0.0006(12) -0.0085(13) -0.0012(13)
O1W 0.061(2) 0.0172(14) 0.0204(13) 0.0031(11) -0.0085(13) -0.0032(14)
O2 0.069(3) 0.0243(17) 0.052(2) 0.0018(15) -0.0212(19) 0.0056(17)
O3 0.060(2) 0.0240(15) 0.0301(15) 0.0020(12) 0.0071(14) 0.0084(15)
O4 0.055(2) 0.0157(13) 0.0277(14) 0.0008(11) 0.0096(13) -0.0035(13)
N1 0.0246(17) 0.0166(15) 0.0268(16) -0.0012(12) -0.0017(13) 0.0004(13)
N4 0.0338(19) 0.0273(18) 0.0229(15) -0.0051(13) 0.0037(13) -0.0026(15)
N11 0.036(2) 0.0237(18) 0.0349(18) 0.0041(14) 0.0098(15) 0.0062(15)
C2 0.031(2) 0.0167(17) 0.0188(16) -0.0010(13) 0.0043(14) 0.0003(15)
C3 0.029(2) 0.023(2) 0.0227(17) -0.0010(14) 0.0085(15) -0.0022(16)
C5 0.034(2) 0.024(2) 0.039(2) -0.0035(17) -0.0048(18) 0.0003(18)
C6 0.033(2) 0.0127(17) 0.033(2) 0.0006(15) -0.0060(16) -0.0004(15)
C7 0.034(2) 0.0184(19) 0.0271(19) -0.0036(15) -0.0012(16) -0.0045(16)
C8 0.036(2) 0.0131(17) 0.0202(17) -0.0016(13) -0.0001(15) -0.0024(15)
C12 0.042(3) 0.015(2) 0.096(5) -0.005(2) 0.018(3) 0.0015(19)
C13 0.031(3) 0.042(3) 0.067(3) 0.011(3) 0.008(2) 0.008(2)
C14 0.024(2) 0.038(3) 0.057(3) -0.005(2) -0.001(2) 0.013(2)
C15 0.042(3) 0.032(3) 0.067(3) -0.005(2) -0.003(2) 0.011(2)
C16 0.041(3) 0.034(3) 0.051(3) 0.003(2) -0.001(2) 0.007(2)

loop_
_atom_type_symbol
_atom_type_description
_atom_type_scat_dispersion_real
_atom_type_scat_dispersion_imag
_atom_type_scat_source
C C 0.0033 0.0016 'International Tables Vol C Tables 4.2.6.8 and 6.1.1.4'
H H 0.0000 0.0000 'International Tables Vol C Tables 4.2.6.8 and 6.1.1.4'
N N 0.0061 0.0033 'International Tables Vol C Tables 4.2.6.8 and 6.1.1.4'
O O 0.0106 0.0060 'International Tables Vol C Tables 4.2.6.8 and 6.1.1.4'
Zn Zn 0.2839 1.4301 'International Tables Vol C Tables 4.2.6.8 and 6.1.1.4'

loop_
_geom_angle_atom_site_label_1
_geom_angle_atom_site_label_2
_geom_angle_atom_site_label_3
_geom_angle
_geom_angle_site_symmetry_1
_geom_angle_site_symmetry_3
_geom_angle_publ_flag
O3 Zn O1W 87.16(13) . . ?
O3 Zn O1 103.57(13) . 6_565 ?
O1W Zn O1 163.65(12) . 6_565 ?
O3 Zn N11 94.74(14) . . ?
O1W Zn N11 97.41(15) . . ?
O1 Zn N11 94.00(14) 6_565 . ?
O3 Zn N1 108.53(13) . 6_565 ?
O1W Zn N1 86.77(13) . 6_565 ?
O1 Zn N1 78.19(12) 6_565 6_565 ?
N11 Zn N1 156.56(14) . 6_565 ?
C7 O1 Zn 117.5(3) . 6_566 ?
Zn O1W H1WA 121(3) . . ?
Zn O1W H1WB 123(3) . . ?
H1WA O1W H1WB 108(6) . . ?
C8 O3 Zn 136.0(3) . . ?
C6 N1 C2 119.6(3) . . ?
C6 N1 Zn 129.3(3) . 6_566 ?
C2 N1 Zn 110.5(3) . 6_566 ?
C3 N4 C5 117.4(4) . . ?
C16 N11 C12 116.5(4) . . ?
C16 N11 Zn 122.4(4) . . ?
C12 N11 Zn 121.1(3) . . ?
N1 C2 C3 119.6(4) . . ?
N1 C2 C7 115.8(3) . . ?
C3 C2 C7 124.6(3) . . ?
N4 C3 C2 121.2(4) . . ?
N4 C3 C8 115.8(4) . . ?
C2 C3 C8 122.7(4) . . ?
N4 C5 C6 121.7(4) . . ?
N4 C5 H5 119.1 . . ?
C6 C5 H5 119.1 . . ?
N1 C6 C5 120.1(4) . . ?
N1 C6 H6 119.9 . . ?
C5 C6 H6 119.9 . . ?
O2 C7 O1 127.6(4) . . ?
O2 C7 C2 116.1(4) . . ?
O1 C7 C2 116.2(4) . . ?
O4 C8 O3 123.8(4) . . ?
O4 C8 C3 119.0(4) . . ?
O3 C8 C3 117.0(3) . . ?
N11 C12 C13 123.2(5) . . ?
N11 C12 H12 118.4 . . ?
C13 C12 H12 118.4 . . ?
C12 C13 C14 119.9(5) . . ?
C12 C13 H13 120.1 . . ?
C14 C13 H13 120.1 . . ?
C13 C14 C15 116.5(4) . . ?
C13 C14 C14 120.6(6) . 5_655 ?
C15 C14 C14 122.9(6) . 5_655 ?
C16 C15 C14 119.8(5) . . ?
C16 C15 H15 120.1 . . ?
C14 C15 H15 120.1 . . ?
N11 C16 C15 124.0(5) . . ?
N11 C16 H16 118.0 . . ?
C15 C16 H16 118.0 . . ?

loop_
_geom_bond_atom_site_label_1
_geom_bond_atom_site_label_2
_geom_bond_distance
_geom_bond_site_symmetry_2
_geom_bond_publ_flag
Zn O3 2.028(3) . ?
Zn O1W 2.033(3) . ?
Zn O1 2.060(3) 6_565 ?
Zn N11 2.065(4) . ?
Zn N1 2.173(3) 6_565 ?
O1 C7 1.256(5) . ?
O1W H1WA 0.885(15) . ?
O1W H1WB 0.842(15) . ?
O2 C7 1.241(5) . ?
O3 C8 1.267(5) . ?
O4 C8 1.250(5) . ?
N1 C6 1.318(5) . ?
N1 C2 1.336(5) . ?
N4 C3 1.323(5) . ?
N4 C5 1.347(6) . ?
N11 C16 1.329(6) . ?
N11 C12 1.347(7) . ?
C2 C3 1.410(5) . ?
C2 C7 1.517(6) . ?
C3 C8 1.496(6) . ?
C5 C6 1.386(6) . ?
C5 H5 0.9300 . ?
C6 H6 0.9300 . ?
C12 C13 1.366(7) . ?
C12 H12 0.9300 . ?
C13 C14 1.369(8) . ?
C13 H13 0.9300 . ?
C14 C15 1.412(8) . ?
C14 C14 1.521(8) 5_655 ?
C15 C16 1.337(7) . ?
C15 H15 0.9300 . ?
C16 H16 0.9300 . ?

loop_
_geom_hbond_atom_site_label_D
_geom_hbond_atom_site_label_H
_geom_hbond_atom_site_label_A
_geom_hbond_distance_DH
_geom_hbond_distance_HA
_geom_hbond_distance_DA
_geom_hbond_angle_DHA
_geom_hbond_site_symmetry_A
_geom_hbond_publ_flag
O1W H1WB O4 0.842(15) 1.868(14) 2.707(4) 174(6) 1_554 yes
O1W H1WA O4 0.885(15) 1.807(14) 2.688(4) 173(5) 6 yes

loop_
_geom_torsion_atom_site_label_1
_geom_torsion_atom_site_label_2
_geom_torsion_atom_site_label_3
_geom_torsion_atom_site_label_4
_geom_torsion
_geom_torsion_site_symmetry_1
_geom_torsion_site_symmetry_2
_geom_torsion_site_symmetry_3
_geom_torsion_site_symmetry_4
_geom_torsion_publ_flag
C6 N1 C2 C3 3.3(6) . . . . ?
Zn N1 C2 C3 -168.1(3) 6_566 . . . ?
C6 N1 C2 C7 -174.2(3) . . . . ?
Zn N1 C2 C7 14.4(4) 6_566 . . . ?
C5 N4 C3 C2 1.8(6) . . . . ?
C5 N4 C3 C8 -172.5(4) . . . . ?
N1 C2 C3 N4 -5.3(6) . . . . ?
C7 C2 C3 N4 172.0(3) . . . . ?
N1 C2 C3 C8 168.6(3) . . . . ?
C7 C2 C3 C8 -14.1(6) . . . . ?
C3 N4 C5 C6 3.5(6) . . . . ?
C2 N1 C6 C5 1.9(6) . . . . ?
Zn N1 C6 C5 171.4(3) 6_566 . . . ?
N4 C5 C6 N1 -5.6(7) . . . . ?
Zn O1 C7 O2 -170.2(4) 6_566 . . . ?
Zn O1 C7 C2 7.1(5) 6_566 . . . ?
N1 C2 C7 O2 162.5(4) . . . . ?
C3 C2 C7 O2 -14.9(6) . . . . ?
N1 C2 C7 O1 -15.0(5) . . . . ?
C3 C2 C7 O1 167.5(4) . . . . ?
Zn O3 C8 O4 160.7(3) . . . . ?
Zn O3 C8 C3 -13.7(6) . . . . ?
N4 C3 C8 O4 -78.0(5) . . . . ?
C2 C3 C8 O4 107.8(5) . . . . ?
N4 C3 C8 O3 96.8(5) . . . . ?
C2 C3 C8 O3 -77.4(5) . . . . ?
C16 N11 C12 C13 -1.5(9) . . . . ?
Zn N11 C12 C13 178.1(5) . . . . ?
N11 C12 C13 C14 0.9(10) . . . . ?
C12 C13 C14 C15 -0.8(9) . . . . ?
C12 C13 C14 C14 -180.0(6) . . . 5_655 ?
C13 C14 C15 C16 1.4(8) . . . . ?
C14 C14 C15 C16 -179.4(6) 5_655 . . . ?
C12 N11 C16 C15 2.2(8) . . . . ?
Zn N11 C16 C15 -177.4(4) . . . . ?
C14 C15 C16 N11 -2.2(9) . . . . ?
